data_2008436
loop_
_publ_author_name
'D. Prahadeeswaran'
'T. P. Seshadri'

_publ_section_title
;
 2'-<i>O</i>-Tosyladenosine
;
_journal_issue 4
_journal_name_full 'Acta Crystallographica Section C'
_journal_page_first 606
_journal_page_last 608
_journal_paper_doi 10.1107/S0108270198015236
_journal_volume 55
_journal_year 1999
_chemical_formula_structural 'C17 H19 N5 O6 S'
_chemical_formula_sum 'C17 H19 N5 O6 S'
_chemical_formula_weight 421.43
_chemical_name_systematic
;
2'-Tosyl adenosine
;
_space_group_IT_number 4
_symmetry_cell_setting monoclinic
_symmetry_space_group_name_Hall 'P 2yb'
_symmetry_space_group_name_H-M 'P 1 21 1'
_cell_angle_alpha 90.000(10)
_cell_angle_beta 96.00(2)
_cell_angle_gamma 90.000(10)
_cell_formula_units_Z 2
_cell_length_a 7.359(3)
_cell_length_b 7.873(3)
_cell_length_c 16.098(4)
_cell_measurement_reflns_used 25
_cell_measurement_temperature 293(2)
_cell_measurement_theta_max 12
_cell_measurement_theta_min 6
_cell_volume 927.6(6)
_computing_cell_refinement 'CAD-4 (Enraf-Nonius, 1985)'
_computing_data_collection 'CAD-4 (Enraf-Nonius, 1985)'
_computing_data_reduction 'Structure Determination Package (Frenz, 1982)'
_computing_molecular_graphics 'Xtal_GX (Hall & du Boulay, 1995)'
_computing_publication_material SHELXL93
_computing_structure_refinement 'SHELXL93 (Sheldrick, 1993)'
_computing_structure_solution 'SHELXS86 (Sheldrick, 1986)'
_diffrn_ambient_temperature 293(2)
_diffrn_measurement_device 'CAD4 diffractometer'
_diffrn_measurement_method \w-2\q
_diffrn_radiation_monochromator graphite
_diffrn_radiation_source 'sealed xray_tube'
_diffrn_radiation_type CuK\a
_diffrn_radiation_wavelength 1.5418
_diffrn_reflns_av_R_equivalents 0.0000
_diffrn_reflns_av_sigmaI/netI 0.0253
_diffrn_reflns_limit_h_max 9
_diffrn_reflns_limit_h_min -9
_diffrn_reflns_limit_k_max 9
_diffrn_reflns_limit_k_min 0
_diffrn_reflns_limit_l_max 19
_diffrn_reflns_limit_l_min 0
_diffrn_reflns_number 1936
_diffrn_reflns_theta_max 71.93
_diffrn_reflns_theta_min 2.76
_diffrn_standards_decay_% none
_diffrn_standards_interval_count 100
_diffrn_standards_number 3
_exptl_absorpt_coefficient_mu 1.984
_exptl_absorpt_correction_T_max 0.672
_exptl_absorpt_correction_T_min 0.635
_exptl_absorpt_correction_type psi-scan
_exptl_absorpt_process_details '(North et al., 1968)'
_exptl_crystal_colour colourless
_exptl_crystal_density_diffrn 1.509
_exptl_crystal_density_method 'not measured'
_exptl_crystal_description Parallelepiped
_exptl_crystal_F_000 440
_exptl_crystal_size_max .60
_exptl_crystal_size_mid .30
_exptl_crystal_size_min .20
_refine_diff_density_max 0.935
_refine_diff_density_min -0.663
_refine_ls_abs_structure_details 'Flack  (1983)'
_refine_ls_abs_structure_Flack 0.02(3)
_refine_ls_extinction_coef 0.013(2)
_refine_ls_extinction_method none
_refine_ls_goodness_of_fit_all 1.086
_refine_ls_goodness_of_fit_obs 1.091
_refine_ls_hydrogen_treatment mixed
_refine_ls_matrix_type full
_refine_ls_number_parameters 283
_refine_ls_number_reflns 1936
_refine_ls_number_restraints 1
_refine_ls_restrained_S_all 1.085
_refine_ls_restrained_S_obs 1.091
_refine_ls_R_factor_all 0.0573
_refine_ls_R_factor_obs 0.0565
_refine_ls_shift/esd_max 0.001
_refine_ls_shift/esd_mean 0.000
_refine_ls_structure_factor_coef Fsqd
_refine_ls_weighting_details 'w = 1/[s^2^(Fo^2^)+( 0.0482P)^2^+0.1143P] where P=(Fo^2^+2Fc^2^)/3'
_refine_ls_weighting_scheme calc
_refine_ls_wR_factor_all 0.1371
_refine_ls_wR_factor_obs 0.1356
_reflns_number_observed 1881
_reflns_number_total 1936
_reflns_observed_criterion >2sigma(I)
_cod_data_source_file vj1090.cif
_cod_data_source_block 2TA
_cod_depositor_comments
;
The following automatic conversions were performed:
'_symmetry_cell_setting' value 'Monoclinic' changed to 'monoclinic'
according to '/home/saulius/struct/CIF-dictionaries/cif_core.dic'
dictionary named 'cif_core.dic' version 2.4.1 from
2010-06-29.

'_geom_bond_publ_flag' value 'No' changed to 'no' according
to '/home/saulius/struct/CIF-dictionaries/cif_core.dic' dictionary named
'cif_core.dic' version 2.4.1 from 2010-06-29 (32 times).

Automatic conversion script
Id: cif_fix_enum 1527 2010-12-29 10:47:43Z saulius 

The following automatic conversions were performed:

'_symmetry_cell_setting' value 'Monoclinic' changed to 'monoclinic'
according to /home/saulius/struct/CIF-dictionaries/cif_core.dic
dictionary named 'cif_core.dic' version 2.4.1 from
2010-06-29.

'_geom_angle_publ_flag' value 'NO' changed to 'no'
according to /home/saulius/struct/CIF-dictionaries/cif_core.dic
dictionary named 'cif_core.dic' version 2.4.1 from 2010-06-29.

Automatic conversion script
Id: cif_fix_values 1715 2011-07-08 13:25:40Z adriana 

The following automatic conversions were performed:

'_refine_ls_weighting_scheme' value 'calc w = 1/[s^2^(Fo^2^)+(
0.0482P)^2^+0.1143P] where P=(Fo^2^+2Fc^2^)/3' was changed to 'calc'.
New tag '_refine_ls_weighting_details' was created. The value of the
new tag was set to 'w = 1/[s^2^(Fo^2^)+( 0.0482P)^2^+0.1143P] where
P=(Fo^2^+2Fc^2^)/3'.

Automatic conversion script
Id: cif_fix_values 3143 2015-03-26 13:38:13Z robertas 
;
_cod_original_sg_symbol_Hall 'P 2y1'
_cod_original_sg_symbol_H-M 'P 21'
_cod_database_code 2008436

loop_
_symmetry_equiv_pos_as_xyz
'x, y, z'
'-x, y+1/2, -z'

loop_
_atom_site_aniso_label
_atom_site_aniso_U_11
_atom_site_aniso_U_22
_atom_site_aniso_U_33
_atom_site_aniso_U_12
_atom_site_aniso_U_13
_atom_site_aniso_U_23
N1 0.057(2) 0.0254(14) 0.0309(13) -0.0011(14) -0.0053(11) 0.0003(13)
C2 0.056(2) 0.022(2) 0.034(2) 0.0006(14) -0.0057(14) -0.0005(13)
N3 0.0448(15) 0.0256(14) 0.0313(14) 0.0023(11) -0.0048(11) 0.0057(11)
C4 0.0325(14) 0.026(2) 0.0286(15) -0.0013(12) -0.0043(11) 0.0005(14)
C5 0.0408(15) 0.023(2) 0.0267(15) -0.0012(13) -0.0019(11) 0.0015(13)
C6 0.046(2) 0.026(2) 0.030(2) -0.0034(14) -0.0022(12) -0.0016(14)
N6 0.083(2) 0.027(2) 0.0295(14) 0.003(2) -0.0112(13) -0.0014(13)
N7 0.0475(15) 0.0254(14) 0.0311(13) 0.0017(12) -0.0041(11) 0.0034(12)
C8 0.041(2) 0.0238(15) 0.0315(14) 0.0008(13) -0.0013(11) 0.0026(14)
N9 0.0384(13) 0.0242(13) 0.0262(12) -0.0016(11) -0.0039(10) 0.0000(11)
C1' 0.0376(15) 0.027(2) 0.0244(14) 0.0015(13) -0.0024(11) -0.0007(12)
C2' 0.0341(15) 0.026(2) 0.0290(14) -0.0052(13) -0.0013(11) -0.0004(13)
O2' 0.0413(12) 0.0343(13) 0.0334(11) -0.0119(11) 0.0005(9) -0.0066(11)
C3' 0.0389(15) 0.028(2) 0.0274(15) 0.0004(13) -0.0063(11) 0.0005(13)
O3' 0.0540(14) 0.0357(15) 0.0338(12) -0.0046(12) -0.0033(10) -0.0063(11)
C4' 0.0347(14) 0.034(2) 0.0267(14) -0.0018(14) -0.0002(11) 0.0023(13)
O4' 0.0343(11) 0.0430(14) 0.0307(11) -0.0010(10) -0.0016(8) 0.0099(11)
C5' 0.048(2) 0.032(2) 0.039(2) -0.009(2) -0.0070(13) 0.011(2)
O5' 0.062(2) 0.0322(13) 0.0373(14) 0.0070(12) -0.0091(12) 0.0056(12)
S 0.0408(4) 0.0296(4) 0.0363(4) -0.0072(3) 0.0030(3) -0.0004(3)
OS1 0.049(2) 0.044(2) 0.0498(14) -0.0154(13) 0.0063(11) -0.0088(14)
OS2 0.0548(15) 0.041(2) 0.056(2) 0.0011(13) 0.0006(12) 0.0112(15)
C10 0.037(2) 0.038(2) 0.042(2) -0.0077(14) 0.0022(13) -0.004(2)
C11 0.035(2) 0.047(2) 0.043(2) -0.002(2) -0.0016(14) -0.007(2)
C12 0.045(2) 0.043(3) 0.066(3) 0.003(2) 0.005(2) -0.008(2)
C13 0.055(2) 0.047(2) 0.065(2) -0.011(2) 0.017(2) -0.021(2)
C14 0.081(3) 0.064(3) 0.033(2) -0.019(3) 0.007(2) -0.012(2)
C15 0.059(2) 0.047(2) 0.037(2) -0.011(2) -0.001(2) -0.001(2)
C13' 0.109(5) 0.068(4) 0.088(4) -0.025(4) 0.039(4) -0.043(4)

loop_
_atom_site_label
_atom_site_fract_x
_atom_site_fract_y
_atom_site_fract_z
_atom_site_U_iso_or_equiv
_atom_site_thermal_displace_type
_atom_site_calc_flag
_atom_site_refinement_flags
_atom_site_occupancy
_atom_site_disorder_group
_atom_site_type_symbol
N1 0.8916(4) 0.9533(4) 0.4012(2) 0.0384(6) Uani d . 1 . N
C2 0.8288(5) 0.9853(4) 0.3212(2) 0.0381(8) Uani d . 1 . C
H2 0.7850(5) 1.0948(4) 0.3106(2) 0.067(16) Uiso calc R 1 . H
N3 0.8203(4) 0.8837(4) 0.2557(2) 0.0345(6) Uani d . 1 . N
C4 0.8790(4) 0.7256(4) 0.2775(2) 0.0295(7) Uani d . 1 . C
C5 0.9463(5) 0.6744(4) 0.3569(2) 0.0304(7) Uani d . 1 . C
C6 0.9539(5) 0.7952(5) 0.4211(2) 0.0344(7) Uani d . 1 . C
N6 1.0182(6) 0.7632(5) 0.4997(2) 0.0475(8) Uani d . 1 . N
H61 1.0197(6) 0.8422(5) 0.5367(2) 0.10(3) Uiso calc R 1 . H
H62 1.0585(6) 0.6636(5) 0.5137(2) 0.052(14) Uiso calc R 1 . H
N7 0.9922(4) 0.5031(4) 0.3569(2) 0.0353(6) Uani d . 1 . N
C8 0.9532(4) 0.4572(5) 0.2795(2) 0.0325(7) Uani d . 1 . C
H8 0.9703(4) 0.3471(5) 0.2610(2) 0.023(9) Uiso calc R 1 . H
N9 0.8850(4) 0.5845(4) 0.2280(2) 0.0301(6) Uani d . 1 . N
C1' 0.8297(4) 0.5698(5) 0.1391(2) 0.0299(7) Uani d . 1 . C
H1' 0.8449(4) 0.4523(5) 0.1210(2) 0.052(13) Uiso calc R 1 . H
C2' 0.6348(4) 0.6307(4) 0.1109(2) 0.0300(7) Uani d . 1 . C
H2' 0.6067(4) 0.7306(4) 0.1436(2) 0.028(9) Uiso calc R 1 . H
O2' 0.4923(3) 0.5061(3) 0.11357(14) 0.0365(6) Uani d . 1 . O
C3' 0.6480(4) 0.6828(5) 0.0204(2) 0.0321(7) Uani d . 1 . C
H3' 0.5523(4) 0.7644(5) 0.0009(2) 0.031(10) Uiso calc R 1 . H
O3' 0.6449(4) 0.5394(4) -0.0323(2) 0.0417(6) Uani d . 1 . O
HO3' 0.528(7) 0.520(4) -0.056(3) 0.062(15) Uiso calc R 1 . H
C4' 0.8357(4) 0.7641(5) 0.0275(2) 0.0321(7) Uani d . 1 . C
H4' 0.8922(4) 0.7399(5) -0.0237(2) 0.033(10) Uiso calc R 1 . H
O4' 0.9415(3) 0.6777(4) 0.09741(14) 0.0363(6) Uani d . 1 . O
C5' 0.8423(5) 0.9544(5) 0.0426(2) 0.0407(8) Uani d . 1 . C
H5'1 0.9652(5) 0.9850(5) 0.0653(2) 0.052(13) Uiso calc R 1 . H
H5'2 0.8170(5) 1.0118(5) -0.0107(2) 0.056(14) Uiso calc R 1 . H
O5' 0.7191(4) 1.0140(4) 0.0971(2) 0.0448(7) Uani d . 1 . O
HO5' 0.740(6) 0.979(8) 0.136(4) 0.07(2) Uiso calc R 1 . H
S 0.42556(10) 0.44258(11) 0.19784(5) 0.0357(3) Uani d . 1 . S
OS1 0.2545(4) 0.3663(4) 0.1713(2) 0.0474(7) Uani d . 1 . O
OS2 0.5634(4) 0.3433(4) 0.2426(2) 0.0508(7) Uani d . 1 . O
C10 0.3988(5) 0.6301(5) 0.2539(2) 0.0388(8) Uani d . 1 . C
C11 0.3128(5) 0.7698(6) 0.2153(2) 0.0420(8) Uani d . 1 . C
H11 0.2637(5) 0.7637(6) 0.1597(2) 0.061(15) Uiso calc R 1 . H
C12 0.3004(5) 0.9186(6) 0.2600(3) 0.0515(10) Uani d . 1 . C
H12 0.2452(5) 1.0134(6) 0.2338(3) 0.061(15) Uiso calc R 1 . H
C13 0.3701(6) 0.9283(7) 0.3443(3) 0.0547(11) Uani d . 1 . C
C14 0.4492(7) 0.7858(8) 0.3813(3) 0.0591(13) Uani d . 1 . C
H14 0.4922(7) 0.7902(8) 0.4376(3) 0.073(17) Uiso calc R 1 . H
C15 0.4678(6) 0.6350(6) 0.3379(2) 0.0481(9) Uani d . 1 . C
H15 0.5244(6) 0.5407(6) 0.3640(2) 0.09(2) Uiso calc R 1 . H
C13' 0.3580(10) 1.0924(10) 0.3910(5) 0.086(2) Uani d . 1 . C
H1M 0.2981(10) 1.1763(10) 0.3545(5) 0.104 Uiso calc R 1 . H
H2M 0.4787(10) 1.1308(10) 0.4105(5) 0.104 Uiso calc R 1 . H
H3M 0.2893(10) 1.0749(10) 0.4378(5) 0.104 Uiso calc R 1 . H

loop_
_atom_type_symbol
_atom_type_description
_atom_type_scat_dispersion_real
_atom_type_scat_dispersion_imag
_atom_type_scat_source
C C .0181 .0091 'International Tables Vol C Tables 4.2.6.8 and 6.1.1.4'
H H .0000 .0000 'International Tables Vol C Tables 4.2.6.8 and 6.1.1.4'
N N .0311 .0180 'International Tables Vol C Tables 4.2.6.8 and 6.1.1.4'
O O .0492 .0322 'International Tables Vol C Tables 4.2.6.8 and 6.1.1.4'
S S .3331 .5567 'International Tables Vol C Tables 4.2.6.8 and 6.1.1.4'

loop_
_geom_angle_atom_site_label_1
_geom_angle_atom_site_label_2
_geom_angle_atom_site_label_3
_geom_angle
_geom_angle_publ_flag
C2 N1 C6 118.3(3) no
N3 C2 N1 129.3(3) no
C2 N3 C4 111.3(3) no
N3 C4 N9 128.7(3) no
N3 C4 C5 125.6(3) no
N9 C4 C5 105.7(3) no
C4 C5 N7 110.2(3) no
C4 C5 C6 117.9(3) no
N7 C5 C6 131.9(3) no
N6 C6 N1 118.6(3) no
N6 C6 C5 123.9(4) no
N1 C6 C5 117.6(3) no
C8 N7 C5 103.9(3) no
N7 C8 N9 114.2(3) no
C8 N9 C4 105.9(3) no
C8 N9 C1' 126.1(3) no
C4 N9 C1' 128.0(3) no
O4' C1' N9 107.8(3) no
O4' C1' C2' 104.2(3) no
N9 C1' C2' 115.1(3) no
O2' C2' C3' 109.3(3) no
O2' C2' C1' 116.0(3) no
C3' C2' C1' 102.5(2) no
C2' O2' S 122.5(2) no
O3' C3' C4' 109.9(3) no
O3' C3' C2' 111.1(3) no
C4' C3' C2' 100.9(2) no
O4' C4' C3' 105.6(3) no
O4' C4' C5' 109.2(3) no
C3' C4' C5' 116.3(3) no
C1' O4' C4' 110.9(2) no
O5' C5' C4' 114.7(3) no
OS2 S OS1 119.0(2) no
OS2 S O2' 110.1(2) no
OS1 S O2' 102.9(2) no
OS2 S C10 108.4(2) no
OS1 S C10 111.6(2) no
O2' S C10 103.8(2) no
C11 C10 C15 121.1(4) no
C11 C10 S 120.6(3) no
C15 C10 S 118.3(3) no
C12 C11 C10 119.4(4) no
C11 C12 C13 120.8(5) no
C14 C13 C12 118.2(4) no
C14 C13 C13' 122.1(5) no
C12 C13 C13' 119.8(6) no
C13 C14 C15 122.7(4) no
C14 C15 C10 117.7(4) no

loop_
_geom_bond_atom_site_label_1
_geom_bond_atom_site_label_2
_geom_bond_site_symmetry_2
_geom_bond_distance
_geom_bond_publ_flag
N1 C2 . 1.345(5) no
N1 C6 . 1.354(5) no
C2 N3 . 1.320(5) no
N3 C4 . 1.351(5) no
C4 N9 . 1.370(4) no
C4 C5 . 1.383(4) no
C5 N7 . 1.390(5) no
C5 C6 . 1.402(5) no
C6 N6 . 1.328(5) no
N7 C8 . 1.299(4) no
C8 N9 . 1.363(4) no
N9 C1' . 1.451(4) no
C1' O4' . 1.402(4) no
C1' C2' . 1.535(4) no
C2' O2' . 1.440(4) no
C2' C3' . 1.527(4) no
O2' S . 1.572(2) no
C3' O3' . 1.411(4) no
C3' C4' . 1.516(4) no
C4' O4' . 1.466(4) no
C4' C5' . 1.517(6) no
C5' O5' . 1.406(5) no
S OS2 . 1.417(3) no
S OS1 . 1.420(3) no
S C10 . 1.752(4) no
C10 C11 . 1.384(6) no
C10 C15 . 1.394(5) no
C11 C12 . 1.382(6) no
C12 C13 . 1.402(7) no
C13 C14 . 1.371(8) no
C13 C13' . 1.502(7) no
C14 C15 . 1.391(7) no

loop_
_geom_hbond_atom_site_label_D
_geom_hbond_atom_site_label_H
_geom_hbond_atom_site_label_A
_geom_hbond_site_symmetry_A
_geom_hbond_distance_DH
_geom_hbond_distance_HA
_geom_hbond_distance_DA
_geom_hbond_angle_DHA
N6 H61 N7 2_756 0.860(5) 2.140(5) 2.990(5) 169.6(4)
N6 H62 N1 2_746 0.860(5) 2.156(5) 2.952(5) 153.9(4)
O3' HO3' O5' 2_645 0.92(5) 1.87(5) 2.778(4) 171(5)
O5' HO5' N3 1_555 0.68(6) 2.10(6) 2.780(4) 176(7)

loop_
_geom_torsion_atom_site_label_1
_geom_torsion_atom_site_label_2
_geom_torsion_atom_site_label_3
_geom_torsion_atom_site_label_4
_geom_torsion
_geom_torsion_publ_flag
C6 N1 C2 N3 -1.3(6) no
N1 C2 N3 C4 2.7(6) no
C2 N3 C4 N9 177.6(3) no
C2 N3 C4 C5 -2.2(5) no
N3 C4 C5 N7 179.4(3) no
N9 C4 C5 N7 -0.5(4) no
N3 C4 C5 C6 0.5(5) no
N9 C4 C5 C6 -179.4(3) no
C2 N1 C6 N6 179.2(4) no
C2 N1 C6 C5 -0.8(5) no
C4 C5 C6 N6 -178.8(4) no
N7 C5 C6 N6 2.5(6) no
C4 C5 C6 N1 1.2(5) no
N7 C5 C6 N1 -177.5(4) no
C4 C5 N7 C8 0.3(4) no
C6 C5 N7 C8 179.0(4) no
C5 N7 C8 N9 0.0(4) no
N7 C8 N9 C4 -0.3(4) no
N7 C8 N9 C1' -179.9(3) no
N3 C4 N9 C8 -179.4(3) no
C5 C4 N9 C8 0.5(4) no
N3 C4 N9 C1' 0.1(5) no
C5 C4 N9 C1' 180.0(3) no
C8 N9 C1' O4' -117.9(3) no
C4 N9 C1' O4' 62.7(4) no
C8 N9 C1' C2' 126.3(3) no
C4 N9 C1' C2' -53.1(4) no
O4' C1' C2' O2' 154.4(3) no
N9 C1' C2' O2' -87.8(4) yes
O4' C1' C2' C3' 35.4(3) yes
N9 C1' C2' C3' 153.2(3) no
C3' C2' O2' S -172.0(2) yes
C1' C2' O2' S 72.8(3) yes
O2' C2' C3' O3' -46.0(3) no
C1' C2' C3' O3' 77.7(3) no
O2' C2' C3' C4' -162.4(3) no
C1' C2' C3' C4' -38.8(3) yes
O3' C3' C4' O4' -88.2(3) no
C2' C3' C4' O4' 29.1(3) yes
O3' C3' C4' C5' 150.5(3) no
C2' C3' C4' C5' -92.2(3) no
N9 C1' O4' C4' -140.1(3) no
C2' C1' O4' C4' -17.4(3) yes
C3' C4' O4' C1' -7.7(4) yes
C5' C4' O4' C1' 118.1(3) no
O4' C4' C5' O5' -80.9(3) yes
C3' C4' C5' O5' 38.5(4) yes
C2' O2' S OS2 -69.4(3) yes
C2' O2' S OS1 162.8(3) yes
C2' O2' S C10 46.4(3) yes
OS2 S C10 C11 161.9(3) no
OS1 S C10 C11 -65.2(4) no
O2' S C10 C11 44.9(3) no
OS2 S C10 C15 -17.5(3) no
OS1 S C10 C15 115.4(3) no
O2' S C10 C15 -134.5(3) no
C15 C10 C11 C12 2.2(6) no
S C10 C11 C12 -177.2(3) no
C10 C11 C12 C13 -1.5(6) no
C11 C12 C13 C14 -0.5(6) no
C11 C12 C13 C13' 178.9(4) no
C12 C13 C14 C15 2.0(7) no
C13' C13 C14 C15 -177.4(4) no
C13 C14 C15 C10 -1.4(7) no
C11 C10 C15 C14 -0.7(6) no
S C10 C15 C14 178.6(3) no

loop_
_cod_related_entry_id
_cod_related_entry_database
_cod_related_entry_code
1 ChemSpider 9147070
